data_1556302
loop_
_publ_author_name
'Smit, Theo M.'
'Tomov, Atanas K.'
'Britovsek, George J. P.'
'Gibson, Vernon C.'
'White, Andrew J. P.'
'Williams, David J.'

_publ_section_title
;
 The effect of imine-carbon substituents in bis(imino)pyridine-based
 ethylene polymerisation catalysts across the transition series
;
_journal_issue 3
_journal_name_full 'Catalysis Science &amp; Technology'
_journal_page_first 643
_journal_paper_doi 10.1039/c2cy00448h
_journal_volume 2
_journal_year 2012
_chemical_formula_moiety 'C37 H35 Cl3 N3 S2 Cr, 1.5(C H2 Cl2)'
_chemical_formula_sum 'C38.5 H38 Cl6 Cr N3 S2'
_chemical_formula_weight 871.54
_space_group_IT_number 14
_space_group_name_Hall '-P 2yn'
_space_group_name_H-M_alt 'P 1 21/n 1'
_symmetry_cell_setting monoclinic
_symmetry_space_group_name_H-M 'P 1 21/n 1'
_atom_sites_solution_hydrogens geom
_atom_sites_solution_primary direct
_atom_sites_solution_secondary difmap
_audit_creation_method SHELXL-97
_cell_angle_alpha 90.00
_cell_angle_beta 95.756(15)
_cell_angle_gamma 90.00
_cell_formula_units_Z 4
_cell_length_a 12.3561(14)
_cell_length_b 19.623(2)
_cell_length_c 16.750(2)
_cell_measurement_reflns_used 28
_cell_measurement_temperature 203
_cell_measurement_theta_max 12.49
_cell_measurement_theta_min 5.00
_cell_volume 4040.8(8)
_computing_cell_refinement 'Bruker XSCANS'
_computing_data_collection 'Bruker XSCANS'
_computing_data_reduction 'Bruker SHELXTL'
_computing_molecular_graphics 'Bruker SHELXTL'
_computing_publication_material 'Bruker SHELXTL'
_computing_structure_refinement 'SHELXL-97 (Sheldrick, 1997)'
_computing_structure_solution 'SHELXS-97 (Sheldrick, 1990)'
_diffrn_ambient_temperature 203
_diffrn_measured_fraction_theta_full 0.995
_diffrn_measured_fraction_theta_max 0.995
_diffrn_measurement_device_type 'Bruker P4'
_diffrn_measurement_method '\w scans'
_diffrn_radiation_monochromator graphite
_diffrn_radiation_source 'fine-focus sealed tube'
_diffrn_radiation_type MoK\a
_diffrn_radiation_wavelength 0.71073
_diffrn_reflns_av_R_equivalents 0.0244
_diffrn_reflns_av_sigmaI/netI 0.0439
_diffrn_reflns_limit_h_max 0
_diffrn_reflns_limit_h_min -14
_diffrn_reflns_limit_k_max 23
_diffrn_reflns_limit_k_min 0
_diffrn_reflns_limit_l_max 19
_diffrn_reflns_limit_l_min -19
_diffrn_reflns_number 7433
_diffrn_reflns_theta_full 25.01
_diffrn_reflns_theta_max 25.01
_diffrn_reflns_theta_min 1.95
_diffrn_standards_interval_count 97
_diffrn_standards_number 3
_exptl_absorpt_coefficient_mu 0.815
_exptl_absorpt_correction_T_max 0.8943
_exptl_absorpt_correction_T_min 0.6395
_exptl_absorpt_correction_type empirical
_exptl_absorpt_process_details 'Bruker XPREP ver 5.1 (1997)'
_exptl_crystal_colour 'Dark green'
_exptl_crystal_density_diffrn 1.433
_exptl_crystal_density_method 'not measured'
_exptl_crystal_description 'tabular needles'
_exptl_crystal_F_000 1792
_exptl_crystal_size_max 0.97
_exptl_crystal_size_mid 0.33
_exptl_crystal_size_min 0.17
_refine_diff_density_max 0.693
_refine_diff_density_min -0.515
_refine_diff_density_rms 0.063
_refine_ls_extinction_method none
_refine_ls_goodness_of_fit_ref 1.020
_refine_ls_hydrogen_treatment constr
_refine_ls_matrix_type full
_refine_ls_number_parameters 486
_refine_ls_number_reflns 7085
_refine_ls_number_restraints 32
_refine_ls_restrained_S_all 1.022
_refine_ls_R_factor_all 0.0648
_refine_ls_R_factor_gt 0.0416
_refine_ls_shift/su_max 0.001
_refine_ls_shift/su_mean 0.000
_refine_ls_structure_factor_coef Fsqd
_refine_ls_weighting_details 'calc w=1/[\s^2^(Fo^2^)+(0.0587P)^2^+0.3368P] where P=(Fo^2^+2Fc^2^)/3'
_refine_ls_weighting_scheme calc
_refine_ls_wR_factor_gt 0.0966
_refine_ls_wR_factor_ref 0.1051
_reflns_number_gt 5317
_reflns_number_total 7085
_reflns_threshold_expression >2sigma(I)
_cod_data_source_file c2cy00448h.txt
_cod_data_source_block '[Cr(4)Cl3]'
_cod_depositor_comments
;
The following automatic conversions were performed:

data item '_symmetry_cell_setting' value 'Monoclinic' was changed to
'monoclinic' in accordance with the
/home/saulius/struct/COD-crude-data/automatic-downloads/DataCite-retrospective/RSC/depositions/lib/dictionaries/cif_core.dic
dictionary named 'cif_core.dic' version 2.4.2 last updated on
2011-04-26.

Automatic conversion script
Id: cif_fix_values 6909 2019-04-08 15:41:33Z antanas 
;
_cod_original_sg_symbol_H-M P2(1)/n
_cod_original_formula_sum 'C38.50 H38 Cl6 Cr N3 S2'
_cod_database_code 1556302

loop_
_symmetry_equiv_pos_as_xyz
'x, y, z'
'-x+1/2, y+1/2, -z+1/2'
'-x, -y, -z'
'x-1/2, -y-1/2, z-1/2'

loop_
_atom_site_label
_atom_site_type_symbol
_atom_site_fract_x
_atom_site_fract_y
_atom_site_fract_z
_atom_site_U_iso_or_equiv
_atom_site_adp_type
_atom_site_occupancy
_atom_site_symmetry_multiplicity
_atom_site_calc_flag
_atom_site_refinement_flags
_atom_site_disorder_assembly
_atom_site_disorder_group
Cr Cr 0.45169(3) 0.26425(2) 0.72187(2) 0.02202(11) Uani 1 1 d . . .
Cl1 Cl 0.30447(6) 0.29538(4) 0.78986(4) 0.03478(17) Uani 1 1 d . . .
Cl2 Cl 0.54793(6) 0.22214(4) 0.83498(4) 0.03561(17) Uani 1 1 d . . .
Cl3 Cl 0.58611(6) 0.23559(4) 0.64120(4) 0.03481(17) Uani 1 1 d . . .
N1 N 0.36260(18) 0.29985(12) 0.62380(13) 0.0255(5) Uani 1 1 d . . .
C2 C 0.2912(2) 0.25853(15) 0.58309(16) 0.0279(6) Uani 1 1 d . . .
C3 C 0.2341(3) 0.27954(17) 0.51120(18) 0.0378(7) Uani 1 1 d . . .
H3A H 0.1841 0.2505 0.4822 0.045 Uiso 1 1 calc R . .
C4 C 0.2535(3) 0.3445(2) 0.4838(2) 0.0482(9) Uani 1 1 d . . .
H4A H 0.2168 0.3598 0.4353 0.058 Uiso 1 1 calc R . .
C5 C 0.3267(3) 0.38719(18) 0.5274(2) 0.0417(8) Uani 1 1 d . . .
H5A H 0.3393 0.4315 0.5092 0.050 Uiso 1 1 calc R . .
C6 C 0.3811(2) 0.36320(15) 0.59845(17) 0.0289(6) Uani 1 1 d . . .
C7 C 0.2898(2) 0.18909(14) 0.61861(17) 0.0280(6) Uani 1 1 d . . .
N7 N 0.36472(19) 0.17588(12) 0.67616(14) 0.0261(5) Uani 1 1 d . . .
S8 S 0.19598(7) 0.12768(4) 0.57732(5) 0.03889(19) Uani 1 1 d . . .
C9 C 0.4603(2) 0.40136(14) 0.65507(17) 0.0279(6) Uani 1 1 d . . .
N9 N 0.49891(17) 0.36978(12) 0.71961(14) 0.0252(5) Uani 1 1 d . . .
S10 S 0.47772(7) 0.48608(4) 0.62372(5) 0.0427(2) Uani 1 1 d . . .
C11 C 0.3833(2) 0.10489(15) 0.69872(19) 0.0320(6) Uani 1 1 d . . .
C12 C 0.3526(3) 0.08099(16) 0.7716(2) 0.0390(7) Uani 1 1 d . . .
C13 C 0.3741(3) 0.01246(18) 0.7907(2) 0.0503(9) Uani 1 1 d . . .
H13A H 0.3538 -0.0047 0.8394 0.060 Uiso 1 1 calc R . .
C14 C 0.4239(3) -0.03088(17) 0.7406(3) 0.0549(11) Uani 1 1 d . . .
C15 C 0.4513(3) -0.00551(18) 0.6686(3) 0.0533(10) Uani 1 1 d . . .
H15A H 0.4839 -0.0349 0.6337 0.064 Uiso 1 1 calc R . .
C16 C 0.4324(3) 0.06240(17) 0.6454(2) 0.0417(8) Uani 1 1 d . . .
C17 C 0.2929(4) 0.1243(2) 0.8257(2) 0.0548(10) Uani 1 1 d . . .
H17A H 0.3415 0.1588 0.8503 0.082 Uiso 1 1 calc R . .
H17B H 0.2665 0.0961 0.8672 0.082 Uiso 1 1 calc R . .
H17C H 0.2318 0.1461 0.7949 0.082 Uiso 1 1 calc R . .
C18 C 0.4457(4) -0.1046(2) 0.7655(4) 0.0847(18) Uani 1 1 d . . .
H18A H 0.5103 -0.1068 0.8034 0.127 Uiso 1 1 calc R . .
H18B H 0.4568 -0.1316 0.7185 0.127 Uiso 1 1 calc R . .
H18C H 0.3840 -0.1223 0.7904 0.127 Uiso 1 1 calc R . .
C19 C 0.4649(3) 0.0860(2) 0.5657(2) 0.0533(9) Uani 1 1 d . . .
H19A H 0.5120 0.0522 0.5448 0.080 Uiso 1 1 calc R . .
H19B H 0.5033 0.1290 0.5726 0.080 Uiso 1 1 calc R . .
H19C H 0.4003 0.0919 0.5284 0.080 Uiso 1 1 calc R . .
C20 C 0.5544(2) 0.40813(14) 0.78600(17) 0.0282(6) Uani 1 1 d . . .
C21 C 0.6663(2) 0.39856(15) 0.80751(17) 0.0293(6) Uani 1 1 d . . .
C22 C 0.7166(3) 0.43945(16) 0.86807(19) 0.0352(7) Uani 1 1 d . . .
H22A H 0.7918 0.4343 0.8822 0.042 Uiso 1 1 calc R . .
C23 C 0.6600(3) 0.48767(16) 0.90855(19) 0.0376(7) Uani 1 1 d . . .
C24 C 0.5492(3) 0.49281(16) 0.8888(2) 0.0392(7) Uani 1 1 d . . .
H24A H 0.5094 0.5233 0.9178 0.047 Uiso 1 1 calc R . .
C25 C 0.4937(2) 0.45429(15) 0.82731(19) 0.0326(6) Uani 1 1 d . . .
C26 C 0.7320(2) 0.34815(18) 0.7649(2) 0.0396(7) Uani 1 1 d . . .
H26A H 0.8088 0.3581 0.7768 0.059 Uiso 1 1 calc R . .
H26B H 0.7124 0.3514 0.7075 0.059 Uiso 1 1 calc R . .
H26C H 0.7172 0.3024 0.7829 0.059 Uiso 1 1 calc R . .
C27 C 0.7193(3) 0.53454(19) 0.9698(2) 0.0528(9) Uani 1 1 d . . .
H27A H 0.6671 0.5570 1.0004 0.079 Uiso 1 1 calc R . .
H27B H 0.7593 0.5685 0.9425 0.079 Uiso 1 1 calc R . .
H27C H 0.7697 0.5082 1.0057 0.079 Uiso 1 1 calc R . .
C28 C 0.3732(3) 0.46686(18) 0.8063(2) 0.0441(8) Uani 1 1 d . . .
H28A H 0.3631 0.5080 0.7742 0.066 Uiso 1 1 calc R . .
H28B H 0.3381 0.4722 0.8551 0.066 Uiso 1 1 calc R . .
H28C H 0.3413 0.4285 0.7759 0.066 Uiso 1 1 calc R . .
C29 C 0.0437(3) 0.20425(19) 0.6479(2) 0.0445(8) Uani 1 1 d . . .
H29A H 0.0919 0.2022 0.6950 0.053 Uiso 1 1 calc R . .
C30 C -0.0553(3) 0.2365(2) 0.6484(3) 0.0584(10) Uani 1 1 d . . .
H30A H -0.0746 0.2568 0.6958 0.070 Uiso 1 1 calc R . .
C31 C -0.1268(3) 0.2392(2) 0.5786(3) 0.0593(10) Uani 1 1 d . . .
H31A H -0.1946 0.2609 0.5790 0.071 Uiso 1 1 calc R . .
C32 C -0.0978(3) 0.2100(2) 0.5091(2) 0.0537(9) Uani 1 1 d . . .
H32A H -0.1458 0.2123 0.4619 0.064 Uiso 1 1 calc R . .
C33 C 0.0015(3) 0.17709(18) 0.5078(2) 0.0399(7) Uani 1 1 d . . .
H33A H 0.0206 0.1568 0.4603 0.048 Uiso 1 1 calc R . .
C34 C 0.0721(2) 0.17467(15) 0.57748(19) 0.0341(6) Uani 1 1 d . . .
C35 C 0.6102(4) 0.57142(18) 0.7177(2) 0.0526(9) Uani 1 1 d . . .
H35A H 0.5454 0.5900 0.7333 0.063 Uiso 1 1 calc R . .
C36 C 0.7099(4) 0.6000(2) 0.7449(3) 0.0689(14) Uani 1 1 d . . .
H36A H 0.7128 0.6385 0.7785 0.083 Uiso 1 1 calc R . .
C37 C 0.8049(4) 0.5719(3) 0.7225(3) 0.0744(16) Uani 1 1 d . . .
H37A H 0.8725 0.5908 0.7413 0.089 Uiso 1 1 calc R . .
C38 C 0.8002(3) 0.5164(3) 0.6728(3) 0.0710(14) Uani 1 1 d . . .
H38A H 0.8651 0.4972 0.6584 0.085 Uiso 1 1 calc R . .
C39 C 0.7009(3) 0.4877(2) 0.6431(2) 0.0507(9) Uani 1 1 d . . .
H39A H 0.6980 0.4506 0.6074 0.061 Uiso 1 1 calc R . .
C40 C 0.6071(3) 0.51533(16) 0.6675(2) 0.0403(8) Uani 1 1 d . . .
C50 C 0.4075(5) 0.7326(4) 0.5651(4) 0.0610(15) Uani 0.822(12) 1 d PDU A 1
H50A H 0.3545 0.7387 0.6043 0.073 Uiso 0.822(12) 1 calc PR A 1
H50B H 0.3853 0.7616 0.5187 0.073 Uiso 0.822(12) 1 calc PR A 1
Cl4 Cl 0.5369(2) 0.7580(3) 0.6082(2) 0.1165(13) Uani 0.822(12) 1 d PDU A 1
Cl5 Cl 0.4078(2) 0.64693(15) 0.5347(2) 0.0828(9) Uani 0.822(12) 1 d PDU A 1
C50' C 0.4034(18) 0.7571(13) 0.566(2) 0.053(7) Uiso 0.178(12) 1 d PDU A 2
H50C H 0.3792 0.7757 0.5134 0.063 Uiso 0.178(12) 1 calc PR A 2
H50D H 0.3488 0.7686 0.6029 0.063 Uiso 0.178(12) 1 calc PR A 2
Cl4' Cl 0.5292(10) 0.7924(9) 0.6020(8) 0.091(4) Uiso 0.178(12) 1 d PDU A 2
Cl5' Cl 0.4174(14) 0.6682(11) 0.5606(13) 0.123(5) Uiso 0.178(12) 1 d PDU A 2
C60 C 0.5003(13) -0.0748(9) 1.0194(12) 0.072(5) Uiso 0.276(5) 1 d PDU B -1
H60A H 0.4461 -0.1078 0.9970 0.087 Uiso 0.276(5) 1 calc PR B -1
H60B H 0.5130 -0.0835 1.0772 0.087 Uiso 0.276(5) 1 calc PR B -1
Cl6 Cl 0.6251(6) -0.0904(4) 0.9758(4) 0.108(3) Uiso 0.276(5) 1 d PD B -1
Cl7 Cl 0.4464(12) 0.0050(8) 1.0059(9) 0.181(5) Uiso 0.276(5) 1 d PD B -1
C60' C 0.5544(16) 0.0439(8) 0.9937(12) 0.053(5) Uiso 0.224(5) 1 d PD B -2
H60C H 0.5669 0.0544 0.9382 0.064 Uiso 0.224(5) 1 calc PR B -2
H60D H 0.6252 0.0431 1.0258 0.064 Uiso 0.224(5) 1 calc PR B -2
Cl6' Cl 0.4955(7) -0.0357(4) 0.9967(4) 0.083(2) Uiso 0.224(5) 1 d PDU B -2
Cl7' Cl 0.4717(12) 0.1101(7) 1.0311(8) 0.158(5) Uiso 0.224(5) 1 d PD B -2

loop_
_atom_site_aniso_label
_atom_site_aniso_U_11
_atom_site_aniso_U_22
_atom_site_aniso_U_33
_atom_site_aniso_U_23
_atom_site_aniso_U_13
_atom_site_aniso_U_12
Cr 0.0229(2) 0.0222(2) 0.0206(2) 0.00040(16) 0.00040(15) 0.00346(16)
Cl1 0.0341(4) 0.0348(4) 0.0372(4) 0.0001(3) 0.0119(3) 0.0077(3)
Cl2 0.0396(4) 0.0386(4) 0.0269(3) 0.0033(3) -0.0053(3) 0.0096(3)
Cl3 0.0298(3) 0.0430(4) 0.0326(3) -0.0066(3) 0.0080(3) 0.0026(3)
N1 0.0241(11) 0.0274(12) 0.0246(11) 0.0027(9) 0.0004(9) 0.0000(9)
C2 0.0259(13) 0.0325(14) 0.0249(13) 0.0026(11) 0.0004(10) -0.0033(11)
C3 0.0369(16) 0.0462(18) 0.0283(15) 0.0071(13) -0.0070(12) -0.0101(13)
C4 0.0500(19) 0.052(2) 0.0380(18) 0.0190(15) -0.0174(15) -0.0126(16)
C5 0.0434(18) 0.0398(17) 0.0393(17) 0.0166(14) -0.0086(14) -0.0094(14)
C6 0.0254(13) 0.0315(15) 0.0292(14) 0.0062(11) -0.0004(11) -0.0021(11)
C7 0.0290(14) 0.0275(14) 0.0274(14) -0.0021(11) 0.0028(11) -0.0015(11)
N7 0.0279(12) 0.0251(11) 0.0258(11) -0.0012(9) 0.0047(9) 0.0021(9)
S8 0.0360(4) 0.0279(4) 0.0503(5) -0.0040(3) -0.0079(3) -0.0039(3)
C9 0.0260(13) 0.0259(13) 0.0313(14) 0.0050(11) 0.0006(11) -0.0008(11)
N9 0.0221(11) 0.0254(11) 0.0275(11) 0.0012(9) 0.0001(9) 0.0015(9)
S10 0.0417(4) 0.0307(4) 0.0518(5) 0.0157(3) -0.0151(4) -0.0097(3)
C11 0.0304(14) 0.0246(14) 0.0390(16) -0.0005(12) -0.0057(12) 0.0032(11)
C12 0.0427(17) 0.0298(16) 0.0426(17) 0.0064(13) -0.0053(14) -0.0010(13)
C13 0.050(2) 0.0359(18) 0.061(2) 0.0155(16) -0.0178(17) -0.0072(15)
C14 0.0369(18) 0.0244(16) 0.098(3) -0.0005(18) -0.0226(19) 0.0031(13)
C15 0.0356(17) 0.0304(17) 0.091(3) -0.0185(19) -0.0096(18) 0.0056(14)
C16 0.0310(16) 0.0343(16) 0.058(2) -0.0136(15) -0.0034(14) 0.0022(13)
C17 0.080(3) 0.0428(19) 0.044(2) 0.0088(16) 0.0213(19) -0.0062(19)
C18 0.057(3) 0.0289(19) 0.161(5) 0.013(3) -0.028(3) 0.0033(18)
C19 0.049(2) 0.054(2) 0.059(2) -0.0260(18) 0.0159(17) -0.0010(17)
C20 0.0298(14) 0.0251(13) 0.0291(14) 0.0015(11) -0.0006(11) -0.0020(11)
C21 0.0297(14) 0.0291(14) 0.0282(14) 0.0030(11) -0.0017(11) -0.0008(11)
C22 0.0338(15) 0.0339(15) 0.0361(16) 0.0061(12) -0.0056(12) -0.0032(12)
C23 0.0482(18) 0.0276(15) 0.0355(16) 0.0000(12) -0.0035(14) -0.0079(13)
C24 0.0490(18) 0.0281(15) 0.0409(17) -0.0067(13) 0.0070(14) 0.0018(13)
C25 0.0332(15) 0.0265(14) 0.0376(16) -0.0035(12) 0.0010(12) 0.0017(12)
C26 0.0260(15) 0.0446(18) 0.0471(18) -0.0039(14) -0.0015(13) 0.0030(13)
C27 0.063(2) 0.0405(19) 0.051(2) -0.0095(16) -0.0115(18) -0.0078(17)
C28 0.0350(17) 0.0381(17) 0.059(2) -0.0151(15) 0.0031(15) 0.0093(14)
C29 0.0435(18) 0.051(2) 0.0386(17) -0.0048(14) 0.0007(14) -0.0097(15)
C30 0.050(2) 0.069(3) 0.058(2) -0.019(2) 0.0161(18) -0.0046(19)
C31 0.0344(18) 0.069(3) 0.075(3) 0.002(2) 0.0106(18) 0.0022(18)
C32 0.0371(18) 0.074(3) 0.048(2) 0.0088(18) -0.0053(15) -0.0032(17)
C33 0.0354(16) 0.0506(19) 0.0324(16) 0.0016(13) -0.0029(12) -0.0066(14)
C34 0.0323(15) 0.0294(15) 0.0396(16) 0.0041(12) -0.0010(12) -0.0083(12)
C35 0.061(2) 0.0345(18) 0.059(2) 0.0092(16) -0.0101(18) -0.0133(16)
C36 0.081(3) 0.047(2) 0.072(3) 0.018(2) -0.030(2) -0.032(2)
C37 0.067(3) 0.071(3) 0.077(3) 0.039(3) -0.032(2) -0.042(3)
C38 0.040(2) 0.092(4) 0.080(3) 0.046(3) 0.000(2) -0.009(2)
C39 0.049(2) 0.052(2) 0.051(2) 0.0199(17) 0.0022(16) -0.0077(17)
C40 0.0382(17) 0.0337(16) 0.0461(18) 0.0136(14) -0.0098(14) -0.0115(13)
C50 0.074(4) 0.062(4) 0.049(3) 0.006(3) 0.019(2) 0.014(3)
Cl4 0.0955(15) 0.140(4) 0.1091(17) -0.0489(19) -0.0127(12) 0.0099(16)
Cl5 0.1009(14) 0.0673(13) 0.0860(16) 0.0140(10) 0.0387(11) -0.0034(10)

loop_
_atom_type_symbol
_atom_type_description
_atom_type_scat_dispersion_real
_atom_type_scat_dispersion_imag
_atom_type_scat_source
C C 0.0033 0.0016 'International Tables Vol C Tables 4.2.6.8 and 6.1.1.4'
H H 0.0000 0.0000 'International Tables Vol C Tables 4.2.6.8 and 6.1.1.4'
N N 0.0061 0.0033 'International Tables Vol C Tables 4.2.6.8 and 6.1.1.4'
S S 0.1246 0.1234 'International Tables Vol C Tables 4.2.6.8 and 6.1.1.4'
Cl Cl 0.1484 0.1585 'International Tables Vol C Tables 4.2.6.8 and 6.1.1.4'
Cr Cr 0.3209 0.6236 'International Tables Vol C Tables 4.2.6.8 and 6.1.1.4'

loop_
_geom_angle_atom_site_label_1
_geom_angle_atom_site_label_2
_geom_angle_atom_site_label_3
_geom_angle
N1 Cr N7 76.99(9)
N1 Cr N9 77.20(9)
N7 Cr N9 154.17(9)
N1 Cr Cl2 178.06(7)
N7 Cr Cl2 101.78(7)
N9 Cr Cl2 104.05(6)
N1 Cr Cl3 88.48(7)
N7 Cr Cl3 87.60(6)
N9 Cr Cl3 90.68(6)
Cl2 Cr Cl3 92.97(3)
N1 Cr Cl1 85.28(7)
N7 Cr Cl1 89.92(7)
N9 Cr Cl1 89.00(6)
Cl2 Cr Cl1 93.24(3)
Cl3 Cr Cl1 173.67(3)
C2 N1 C6 121.8(2)
C2 N1 Cr 119.13(19)
C6 N1 Cr 118.98(18)
N1 C2 C3 120.8(3)
N1 C2 C7 112.7(2)
C3 C2 C7 126.2(3)
C4 C3 C2 118.0(3)
C3 C4 C5 120.5(3)
C4 C5 C6 118.7(3)
N1 C6 C5 120.2(3)
N1 C6 C9 112.7(2)
C5 C6 C9 127.2(3)
N7 C7 C2 116.4(2)
N7 C7 S8 123.2(2)
C2 C7 S8 120.2(2)
C7 N7 C11 117.9(2)
C7 N7 Cr 113.59(19)
C11 N7 Cr 128.47(18)
C7 S8 C34 100.13(14)
N9 C9 C6 116.9(2)
N9 C9 S10 130.9(2)
C6 C9 S10 112.0(2)
C9 N9 C20 119.7(2)
C9 N9 Cr 113.41(18)
C20 N9 Cr 126.26(17)
C9 S10 C40 108.17(14)
C12 C11 C16 122.0(3)
C12 C11 N7 120.0(3)
C16 C11 N7 118.0(3)
C11 C12 C13 117.4(3)
C11 C12 C17 122.3(3)
C13 C12 C17 120.1(3)
C14 C13 C12 122.5(4)
C15 C14 C13 118.2(3)
C15 C14 C18 122.0(4)
C13 C14 C18 119.8(5)
C14 C15 C16 122.5(4)
C15 C16 C11 117.3(4)
C15 C16 C19 119.2(3)
C11 C16 C19 123.6(3)
C25 C20 C21 121.4(3)
C25 C20 N9 118.5(2)
C21 C20 N9 120.2(3)
C22 C21 C20 117.8(3)
C22 C21 C26 120.2(3)
C20 C21 C26 122.0(3)
C21 C22 C23 122.5(3)
C24 C23 C22 117.9(3)
C24 C23 C27 121.3(3)
C22 C23 C27 120.7(3)
C23 C24 C25 122.5(3)
C24 C25 C20 117.7(3)
C24 C25 C28 118.7(3)
C20 C25 C28 123.5(3)
C30 C29 C34 119.8(3)
C29 C30 C31 120.1(4)
C32 C31 C30 119.7(4)
C31 C32 C33 120.8(3)
C34 C33 C32 119.0(3)
C33 C34 C29 120.6(3)
C33 C34 S8 118.9(3)
C29 C34 S8 120.4(3)
C40 C35 C36 119.4(5)
C37 C36 C35 119.9(5)
C38 C37 C36 119.9(4)
C37 C38 C39 121.3(5)
C40 C39 C38 118.2(4)
C39 C40 C35 121.3(3)
C39 C40 S10 119.8(3)
C35 C40 S10 118.3(3)
Cl5 C50 Cl4 111.2(4)
Cl4' C50' Cl5' 108.8(13)
Cl7 C60 Cl6 116.2(12)
Cl6' C60' Cl7' 112.8(12)

loop_
_geom_bond_atom_site_label_1
_geom_bond_atom_site_label_2
_geom_bond_distance
Cr N1 2.009(2)
Cr N7 2.141(2)
Cr N9 2.153(2)
Cr Cl2 2.2880(8)
Cr Cl3 2.3133(8)
Cr Cl1 2.3226(9)
N1 C2 1.334(4)
N1 C6 1.341(4)
C2 C3 1.395(4)
C2 C7 1.488(4)
C3 C4 1.384(5)
C4 C5 1.385(5)
C5 C6 1.389(4)
C6 C9 1.494(4)
C7 N7 1.294(4)
C7 S8 1.764(3)
N7 C11 1.455(4)
S8 C34 1.787(3)
C9 N9 1.295(4)
C9 S10 1.763(3)
N9 C20 1.456(4)
S10 C40 1.785(3)
C11 C12 1.395(5)
C11 C16 1.404(5)
C12 C13 1.402(5)
C12 C17 1.491(5)
C13 C14 1.382(6)
C14 C15 1.379(7)
C14 C18 1.521(5)
C15 C16 1.401(5)
C16 C19 1.504(6)
C20 C25 1.402(4)
C20 C21 1.406(4)
C21 C22 1.390(4)
C21 C26 1.505(4)
C22 C23 1.393(5)
C23 C24 1.380(5)
C23 C27 1.511(4)
C24 C25 1.401(4)
C25 C28 1.515(4)
C29 C30 1.379(6)
C29 C34 1.391(5)
C30 C31 1.393(6)
C31 C32 1.379(6)
C32 C33 1.388(5)
C33 C34 1.386(4)
C35 C40 1.384(5)
C35 C36 1.388(6)
C36 C37 1.383(8)
C37 C38 1.368(8)
C38 C39 1.395(6)
C39 C40 1.378(6)
C50 Cl5 1.758(7)
C50 Cl4 1.759(6)
C50' Cl4' 1.751(15)
C50' Cl5' 1.758(15)
C60 Cl7 1.707(16)
C60 Cl6 1.798(15)
C60' Cl6' 1.727(16)
C60' Cl7' 1.804(16)
